data_2022455
loop_
_publ_author_name
'Pham, Duyen N. K.'
'Belanger, Zachary S.'
'Chadeayne, Andrew R.'
'Golen, James A.'
'Manke, David R.'

_publ_section_title
;
 The crystalline forms of nine hydrochloride salts of substituted
 tryptamines
;
_journal_coeditor_code YP3219
_journal_issue 10
_journal_name_full 'Acta Crystallographica Section C'
_journal_page_first
;
;
_journal_paper_doi 10.1107/S2053229621008950
_journal_volume 77
_journal_year 2021
_chemical_formula_iupac 'C10 H12 Br N2 +, Cl -'
_chemical_formula_moiety 'C10 H12 Br N2 +, Cl -'
_chemical_formula_sum 'C10 H12 Br Cl N2'
_chemical_formula_weight 275.58
_chemical_name_common
;
5-Bromotryptammonium chloride
;
_chemical_name_systematic
;
2-(5-Bromo-1<i>H</i>-indol-3-yl)ethan-1-aminium chloride
;
_space_group_crystal_system orthorhombic
_space_group_IT_number 61
_space_group_name_Hall '-P 2ac 2ab'
_space_group_name_H-M_alt 'P b c a'
_atom_sites_solution_hydrogens mixed
_audit_creation_method
;
Olex2 1.3
(compiled 2020.11.12 svn.r5f609507 for OlexSys, GUI svn.r6272)
;
_cell_angle_alpha 90
_cell_angle_beta 90
_cell_angle_gamma 90
_cell_formula_units_Z 8
_cell_length_a 8.6153(6)
_cell_length_b 9.3766(5)
_cell_length_c 29.173(2)
_cell_measurement_reflns_used 9946
_cell_measurement_temperature 297(2)
_cell_measurement_theta_max 26.36
_cell_measurement_theta_min 2.75
_cell_volume 2356.7(3)
_computing_cell_refinement
;
SAINT (Bruker, 2018)
;
_computing_data_collection
;
APEX3 (Bruker, 2018)
;
_computing_data_reduction
;
SAINT (Bruker, 2018)
;
_computing_molecular_graphics
;
OLEX2 (Dolomanov <i>et al.</i>,  2009)
;
_computing_publication_material
;
publCIF (Westrip, 2010)
;
_computing_structure_refinement
;
SHELXL2018 (Sheldrick, 2015b)
;
_computing_structure_solution
;
SHELXT2014 (Sheldrick, 2015a)
;
_diffrn_ambient_temperature 297.15
_diffrn_measured_fraction_theta_full 0.990
_diffrn_measured_fraction_theta_max 0.990
_diffrn_measurement_device_type 'Bruker D8 Venture CMOS'
_diffrn_measurement_method '\f and \w scans'
_diffrn_radiation_type MoK\a
_diffrn_radiation_wavelength 0.71073
_diffrn_reflns_av_R_equivalents 0.0474
_diffrn_reflns_av_unetI/netI 0.0150
_diffrn_reflns_limit_h_max 10
_diffrn_reflns_limit_h_min -10
_diffrn_reflns_limit_k_max 11
_diffrn_reflns_limit_k_min -11
_diffrn_reflns_limit_l_max 36
_diffrn_reflns_limit_l_min -36
_diffrn_reflns_number 55777
_diffrn_reflns_theta_full 25.242
_diffrn_reflns_theta_max 26.345
_diffrn_reflns_theta_min 2.746
_diffrn_source_current 30.0
_diffrn_source_power 1.5
_diffrn_source_voltage 50.0
_diffrn_standards_number 0
_exptl_absorpt_coefficient_mu 3.680
_exptl_absorpt_correction_T_max 0.6465
_exptl_absorpt_correction_T_min 0.4832
_exptl_absorpt_correction_type multi-scan
_exptl_absorpt_process_details
;
(SADABS; Bruker, 2018)
;
_exptl_crystal_colour colourless
_exptl_crystal_density_diffrn 1.553
_exptl_crystal_description BLOCK
_exptl_crystal_F_000 1104
_exptl_crystal_size_max 0.28
_exptl_crystal_size_mid 0.21
_exptl_crystal_size_min 0.12
_refine_diff_density_max 0.550
_refine_diff_density_min -0.723
_refine_ls_extinction_method none
_refine_ls_goodness_of_fit_ref 1.078
_refine_ls_hydrogen_treatment mixed
_refine_ls_matrix_type full
_refine_ls_number_parameters 143
_refine_ls_number_reflns 2377
_refine_ls_number_restraints 4
_refine_ls_restrained_S_all 1.077
_refine_ls_R_factor_all 0.0622
_refine_ls_R_factor_gt 0.0473
_refine_ls_shift/su_max 0.000
_refine_ls_shift/su_mean 0.000
_refine_ls_structure_factor_coef Fsqd
_refine_ls_weighting_details 'w=1/[\s^2^(Fo^2^)+(0.0204P)^2^+3.9430P] where P=(Fo^2^+2Fc^2^)/3'
_refine_ls_weighting_scheme calc
_refine_ls_wR_factor_gt 0.0897
_refine_ls_wR_factor_ref 0.0964
_reflns_number_gt 1900
_reflns_number_total 2377
_reflns_threshold_expression 'I > 2\s(I)'
_cod_data_source_file yp3219sup1.cif
_cod_data_source_block 4
_cod_database_code 2022455
_shelx_space_group_comment
;
The symmetry employed for this shelxl refinement is uniquely defined
by the following loop, which should always be used as a source of
symmetry information in preference to the above space-group names.
They are only intended as comments.
;
_shelx_estimated_absorpt_t_min 0.426
_shelx_estimated_absorpt_t_max 0.666

loop_
_space_group_symop_operation_xyz
'x, y, z'
'-x+1/2, -y, z+1/2'
'-x, y+1/2, -z+1/2'
'x+1/2, -y+1/2, -z'
'-x, -y, -z'
'x-1/2, y, -z-1/2'
'x, -y-1/2, z-1/2'
'-x-1/2, y-1/2, z'

loop_
_atom_site_type_symbol
_atom_site_label
_atom_site_fract_x
_atom_site_fract_y
_atom_site_fract_z
_atom_site_U_iso_or_equiv
_atom_site_adp_type
_atom_site_calc_flag
_atom_site_occupancy
_atom_site_disorder_assembly
_atom_site_disorder_group
Br Br1 0.37059(7) 0.51063(6) 0.22026(2) 0.0986(2) Uani d 1 . .
Cl Cl1 0.69473(10) 0.84762(9) 0.52412(3) 0.0543(2) Uani d 1 . .
N N1 0.4815(4) 0.4047(3) 0.42015(11) 0.0627(8) Uani d 1 . .
N N2 0.4588(3) 0.8686(3) 0.44048(9) 0.0492(7) Uani d 1 . .
C C1 0.5644(4) 0.5258(4) 0.43080(12) 0.0572(9) Uani d 1 . .
H H1A 0.605264 0.546327 0.459554 0.069 Uiso calc 1 . .
C C2 0.4400(4) 0.4104(3) 0.37477(13) 0.0532(8) Uani d 1 . .
C C3 0.3604(5) 0.3129(4) 0.34752(16) 0.0706(11) Uani d 1 . .
H H3 0.322143 0.228387 0.359797 0.085 Uiso calc 1 . .
C C4 0.3402(4) 0.3448(5) 0.30229(17) 0.0747(12) Uani d 1 . .
H H4 0.288033 0.281107 0.283332 0.090 Uiso calc 1 . .
C C5 0.3973(4) 0.4724(4) 0.28423(13) 0.0609(9) Uani d 1 . .
C C6 0.4755(4) 0.5711(4) 0.31014(12) 0.0497(8) Uani d 1 . .
H H6 0.512137 0.655563 0.297376 0.060 Uiso calc 1 . .
C C7 0.4980(3) 0.5396(3) 0.35663(11) 0.0443(7) Uani d 1 . .
C C8 0.5780(3) 0.6112(3) 0.39326(11) 0.0458(7) Uani d 1 . .
C C9 0.6549(4) 0.7549(4) 0.39120(12) 0.0556(9) Uani d 1 . .
H H9A 0.708940 0.763708 0.362161 0.067 Uiso calc 1 . .
H H9B 0.731794 0.760769 0.415423 0.067 Uiso calc 1 . .
C C10 0.5427(4) 0.8785(3) 0.39610(11) 0.0516(8) Uani d 1 . .
H H10A 0.599247 0.967805 0.394666 0.062 Uiso calc 1 . .
H H10B 0.468706 0.876794 0.371049 0.062 Uiso calc 1 . .
H H2A 0.391(3) 0.784(2) 0.4406(12) 0.061(10) Uiso d 1 . .
H H2B 0.395(4) 0.955(3) 0.4457(14) 0.081(13) Uiso d 1 . .
H H1 0.453(4) 0.340(3) 0.4396(10) 0.072(12) Uiso d 1 . .
H H2C 0.531(3) 0.859(4) 0.4665(8) 0.069(11) Uiso d 1 . .

loop_
_atom_site_aniso_label
_atom_site_aniso_U_11
_atom_site_aniso_U_22
_atom_site_aniso_U_33
_atom_site_aniso_U_12
_atom_site_aniso_U_13
_atom_site_aniso_U_23
Br1 0.0972(4) 0.1303(5) 0.0682(3) 0.0144(3) -0.0219(3) -0.0334(3)
Cl1 0.0582(5) 0.0463(4) 0.0584(5) 0.0021(4) -0.0083(4) 0.0048(4)
N1 0.066(2) 0.0525(18) 0.070(2) 0.0140(16) 0.0213(17) 0.0121(16)
N2 0.0550(17) 0.0448(16) 0.0479(15) -0.0018(14) -0.0019(13) -0.0017(12)
C1 0.051(2) 0.067(2) 0.0537(19) 0.0154(18) 0.0051(16) -0.0002(17)
C2 0.0400(17) 0.0427(17) 0.077(2) 0.0065(14) 0.0162(17) -0.0038(17)
C3 0.061(2) 0.0447(19) 0.106(3) -0.0064(17) 0.024(2) -0.016(2)
C4 0.056(2) 0.069(3) 0.099(3) -0.010(2) 0.005(2) -0.038(2)
C5 0.0465(19) 0.070(2) 0.066(2) 0.0043(18) -0.0009(16) -0.0228(19)
C6 0.0397(17) 0.0510(18) 0.059(2) 0.0023(15) 0.0022(15) -0.0078(15)
C7 0.0329(15) 0.0436(16) 0.0565(18) 0.0040(13) 0.0067(14) -0.0058(14)
C8 0.0348(16) 0.0533(18) 0.0494(17) 0.0031(14) 0.0030(13) -0.0039(14)
C9 0.0448(18) 0.071(2) 0.0506(18) -0.0159(17) 0.0048(15) -0.0102(17)
C10 0.056(2) 0.0511(19) 0.0475(18) -0.0167(16) -0.0013(15) 0.0009(15)

loop_
_atom_type_symbol
_atom_type_description
_atom_type_scat_dispersion_real
_atom_type_scat_dispersion_imag
_atom_type_scat_source
C C 0.0033 0.0016 'International Tables Vol C Tables 4.2.6.8 and 6.1.1.4'
H H 0.0000 0.0000 'International Tables Vol C Tables 4.2.6.8 and 6.1.1.4'
Br Br -0.2901 2.4595 'International Tables Vol C Tables 4.2.6.8 and 6.1.1.4'
Cl Cl 0.1484 0.1585 'International Tables Vol C Tables 4.2.6.8 and 6.1.1.4'
N N 0.0061 0.0033 'International Tables Vol C Tables 4.2.6.8 and 6.1.1.4'

loop_
_geom_angle_atom_site_label_1
_geom_angle_atom_site_label_2
_geom_angle_atom_site_label_3
_geom_angle_site_symmetry_1
_geom_angle_site_symmetry_3
_geom_angle
_geom_angle_publ_flag
C1 N1 H1 . . 125(3) ?
C2 N1 C1 . . 108.7(3) ?
C2 N1 H1 . . 126(3) ?
C10 N2 H2A . . 110(2) ?
C10 N2 H2B . . 111(2) ?
C10 N2 H2C . . 112(2) ?
H2A N2 H2B . . 109(3) ?
H2A N2 H2C . . 107(3) ?
H2B N2 H2C . . 108(3) ?
N1 C1 H1A . . 124.8 ?
C8 C1 N1 . . 110.4(3) ?
C8 C1 H1A . . 124.8 ?
N1 C2 C3 . . 130.8(4) ?
N1 C2 C7 . . 107.6(3) ?
C3 C2 C7 . . 121.5(4) ?
C2 C3 H3 . . 120.9 ?
C4 C3 C2 . . 118.1(4) ?
C4 C3 H3 . . 120.9 ?
C3 C4 H4 . . 119.7 ?
C3 C4 C5 . . 120.5(4) ?
C5 C4 H4 . . 119.7 ?
C4 C5 Br1 . . 119.1(3) ?
C6 C5 Br1 . . 118.0(3) ?
C6 C5 C4 . . 122.9(4) ?
C5 C6 H6 . . 121.4 ?
C5 C6 C7 . . 117.3(3) ?
C7 C6 H6 . . 121.4 ?
C2 C7 C8 . . 106.9(3) ?
C6 C7 C2 . . 119.6(3) ?
C6 C7 C8 . . 133.4(3) ?
C1 C8 C7 . . 106.4(3) ?
C1 C8 C9 . . 126.7(3) ?
C7 C8 C9 . . 126.9(3) ?
C8 C9 H9A . . 108.8 ?
C8 C9 H9B . . 108.8 ?
C8 C9 C10 . . 113.6(3) ?
H9A C9 H9B . . 107.7 ?
C10 C9 H9A . . 108.8 ?
C10 C9 H9B . . 108.8 ?
N2 C10 C9 . . 110.2(3) ?
N2 C10 H10A . . 109.6 ?
N2 C10 H10B . . 109.6 ?
C9 C10 H10A . . 109.6 ?
C9 C10 H10B . . 109.6 ?
H10A C10 H10B . . 108.1 ?

loop_
_geom_bond_atom_site_label_1
_geom_bond_atom_site_label_2
_geom_bond_site_symmetry_2
_geom_bond_distance
_geom_bond_publ_flag
Br1 C5 . 1.915(4) ?
N1 C1 . 1.376(5) ?
N1 C2 . 1.372(5) ?
N1 H1 . 0.866(10) ?
N2 C10 . 1.486(4) ?
N2 H2A . 0.985(10) ?
N2 H2B . 0.988(10) ?
N2 H2C . 0.983(10) ?
C1 H1A . 0.9300 ?
C1 C8 . 1.362(5) ?
C2 C3 . 1.392(5) ?
C2 C7 . 1.413(4) ?
C3 H3 . 0.9300 ?
C3 C4 . 1.364(6) ?
C4 H4 . 0.9300 ?
C4 C5 . 1.397(6) ?
C5 C6 . 1.372(5) ?
C6 H6 . 0.9300 ?
C6 C7 . 1.401(5) ?
C7 C8 . 1.438(4) ?
C8 C9 . 1.503(5) ?
C9 H9A . 0.9700 ?
C9 H9B . 0.9700 ?
C9 C10 . 1.516(5) ?
C10 H10A . 0.9700 ?
C10 H10B . 0.9700 ?

loop_
_geom_hbond_atom_site_label_D
_geom_hbond_atom_site_label_H
_geom_hbond_atom_site_label_A
_geom_hbond_site_symmetry_A
_geom_hbond_distance_DH
_geom_hbond_distance_HA
_geom_hbond_distance_DA
_geom_hbond_angle_DHA
_geom_hbond_publ_flag
N2 H2A Cl1 4_466 0.985(10) 2.33(2) 3.217(3) 149(3) yes
N2 H2B Cl1 5_676 0.988(10) 2.194(16) 3.146(3) 162(3) yes
N1 H1 Cl1 5_666 0.866(10) 2.416(16) 3.248(3) 161(4) yes
N2 H2C Cl1 . 0.983(10) 2.199(11) 3.182(3) 177(3) yes

loop_
_geom_torsion_atom_site_label_1
_geom_torsion_atom_site_label_2
_geom_torsion_atom_site_label_3
_geom_torsion_atom_site_label_4
_geom_torsion_site_symmetry_1
_geom_torsion_site_symmetry_2
_geom_torsion_site_symmetry_3
_geom_torsion_site_symmetry_4
_geom_torsion
_geom_torsion_publ_flag
Br1 C5 C6 C7 . . . . -178.2(2) ?
N1 C1 C8 C7 . . . . 0.2(4) ?
N1 C1 C8 C9 . . . . 177.7(3) ?
N1 C2 C3 C4 . . . . -177.5(4) ?
N1 C2 C7 C6 . . . . 178.3(3) ?
N1 C2 C7 C8 . . . . 0.5(3) ?
C1 N1 C2 C3 . . . . 177.8(3) ?
C1 N1 C2 C7 . . . . -0.4(4) ?
C1 C8 C9 C10 . . . . -96.2(4) ?
C2 N1 C1 C8 . . . . 0.1(4) ?
C2 C3 C4 C5 . . . . -0.4(6) ?
C2 C7 C8 C1 . . . . -0.5(3) ?
C2 C7 C8 C9 . . . . -177.9(3) ?
C3 C2 C7 C6 . . . . 0.0(5) ?
C3 C2 C7 C8 . . . . -177.8(3) ?
C3 C4 C5 Br1 . . . . 178.5(3) ?
C3 C4 C5 C6 . . . . 0.1(6) ?
C4 C5 C6 C7 . . . . 0.3(5) ?
C5 C6 C7 C2 . . . . -0.3(4) ?
C5 C6 C7 C8 . . . . 176.8(3) ?
C6 C7 C8 C1 . . . . -177.8(3) ?
C6 C7 C8 C9 . . . . 4.8(5) ?
C7 C2 C3 C4 . . . . 0.4(5) ?
C7 C8 C9 C10 . . . . 80.7(4) ?
C8 C9 C10 N2 . . . . 59.0(4) ?

_cod_database_fobs_code 2022455
